data_2211825
loop_
_publ_author_name
'Chuan-Bi Li'
'Wei Fang'
'En-Jie Dong'
'Bo Liu'
'Yan-Wei Li'

_publ_section_title
;<i>catena</i>-Poly[[[(dipyrido[3,2-<i>a</i>:2',3'-<i>c</i>]phenazine)zinc(II)]-\m-benzene-1,4-dicarboxylato]
 dipyrido[3,2-<i>a</i>:2',3'-<i>c</i>]phenazine 0.67-solvate]
;
_journal_coeditor_code HB2218
_journal_issue 1
_journal_name_full 'Acta Crystallographica Section E'
_journal_page_first m150
_journal_page_last m152
_journal_paper_doi 10.1107/S1600536806052536
_journal_volume 63
_journal_year 2007
_chemical_formula_iupac '[Zn (C8 H4 O4) (C18 H10 N4)]3 , 2C18 H10 N4'
_chemical_formula_moiety '3C26 H14 N4 O4 Zn , 2C18 H10 N4'
_chemical_formula_sum 'C114 H62 N20 O12 Zn3'
_chemical_formula_weight 2099.95
_chemical_name_systematic
;
catena-Poly[[[(dipyrido[3,2-a:2',3'-c]phenazine)zinc(II)]-\m-benzene-1,4-
dicarboxylato] dipyrido[3,2-a:2',3'-c]phenazine 0.67-solvate]
;
_space_group_IT_number 14
_symmetry_cell_setting monoclinic
_symmetry_space_group_name_Hall '-P 2ybc'
_symmetry_space_group_name_H-M 'P 1 21/c 1'
_atom_sites_solution_hydrogens geom
_atom_sites_solution_primary direct
_atom_sites_solution_secondary difmap
_audit_creation_method SHELXL97
_cell_angle_alpha 90.00
_cell_angle_beta 116.092(2)
_cell_angle_gamma 90.00
_cell_formula_units_Z 4
_cell_length_a 18.474(2)
_cell_length_b 28.718(4)
_cell_length_c 19.019(2)
_cell_measurement_reflns_used 560
_cell_measurement_temperature 293(2)
_cell_measurement_theta_max 26.0
_cell_measurement_theta_min 2.2
_cell_volume 9062.0(19)
_computing_cell_refinement 'SAINT (Bruker, 2002)'
_computing_data_collection 'SMART (Bruker, 2002)'
_computing_data_reduction SAINT
_computing_molecular_graphics 'MERCURY (Macrae <i>et al.</i>,  2006)'
_computing_publication_material SHELXS97
_computing_structure_refinement 'SHELXL97 (Sheldrick, 1997)'
_computing_structure_solution 'SHELXS97 (Sheldrick, 1997)'
_diffrn_ambient_temperature 293(2)
_diffrn_measured_fraction_theta_full 0.997
_diffrn_measured_fraction_theta_max 0.997
_diffrn_measurement_device_type 'Bruker APEX CCD area-detector'
_diffrn_measurement_method \w
_diffrn_radiation_monochromator graphite
_diffrn_radiation_source 'fine-focus sealed tube'
_diffrn_radiation_type MoK\a
_diffrn_radiation_wavelength 0.71073
_diffrn_reflns_av_R_equivalents 0.0899
_diffrn_reflns_av_sigmaI/netI 0.1668
_diffrn_reflns_limit_h_max 22
_diffrn_reflns_limit_h_min -19
_diffrn_reflns_limit_k_max 35
_diffrn_reflns_limit_k_min -23
_diffrn_reflns_limit_l_max 22
_diffrn_reflns_limit_l_min -23
_diffrn_reflns_number 50984
_diffrn_reflns_theta_full 26.05
_diffrn_reflns_theta_max 26.05
_diffrn_reflns_theta_min 1.42
_exptl_absorpt_coefficient_mu 0.870
_exptl_absorpt_correction_T_max 0.910
_exptl_absorpt_correction_T_min 0.861
_exptl_absorpt_correction_type multi-scan
_exptl_absorpt_process_details '(SADABS; Bruker, 2002)'
_exptl_crystal_colour yellow
_exptl_crystal_density_diffrn 1.539
_exptl_crystal_density_method 'not measured'
_exptl_crystal_description block
_exptl_crystal_F_000 4288
_exptl_crystal_size_max 0.20
_exptl_crystal_size_mid 0.14
_exptl_crystal_size_min 0.11
_refine_diff_density_max 0.558
_refine_diff_density_min -0.307
_refine_ls_extinction_method none
_refine_ls_goodness_of_fit_ref 0.708
_refine_ls_hydrogen_treatment constr
_refine_ls_matrix_type full
_refine_ls_number_parameters 1342
_refine_ls_number_reflns 17865
_refine_ls_number_restraints 0
_refine_ls_restrained_S_all 0.708
_refine_ls_R_factor_all 0.1654
_refine_ls_R_factor_gt 0.0449
_refine_ls_shift/su_max 0.002
_refine_ls_shift/su_mean 0.000
_refine_ls_structure_factor_coef Fsqd
_refine_ls_weighting_details 'calc w = 1/[\s^2^(Fo^2^)+(0.0159P)^2^] where P=(Fo^2^+2Fc^2^)/3'
_refine_ls_weighting_scheme calc
_refine_ls_wR_factor_gt 0.0661
_refine_ls_wR_factor_ref 0.0876
_reflns_number_gt 6083
_reflns_number_total 17865
_reflns_threshold_expression I>2\s(I)
_cod_data_source_file hb2218.cif
_cod_data_source_block I
_cod_original_cell_volume 9062(2)
_cod_original_sg_symbol_H-M 'P 21/c'
_cod_database_code 2211825
_cod_database_fobs_code 2211825

loop_
_symmetry_equiv_pos_as_xyz
'x, y, z'
'-x, y+1/2, -z+1/2'
'-x, -y, -z'
'x, -y-1/2, z-1/2'

loop_
_atom_site_type_symbol
_atom_site_label
_atom_site_fract_x
_atom_site_fract_y
_atom_site_fract_z
_atom_site_U_iso_or_equiv
_atom_site_adp_type
_atom_site_calc_flag
_atom_site_refinement_flags
_atom_site_occupancy
N N18 1.3312(2) 0.88348(14) 0.58485(18) 0.0384(10) Uani d . 1
N N1 0.1546(2) 0.61596(14) -0.11673(17) 0.0387(10) Uani d . 1
N N8 0.6751(2) 0.60507(14) 0.48789(18) 0.0400(10) Uani d . 1
N N7 0.8184(2) 0.60605(14) 0.48764(18) 0.0390(10) Uani d . 1
N N2 0.0161(2) 0.60120(14) -0.10990(18) 0.0394(10) Uani d . 1
N N17 1.4723(2) 0.89842(14) 0.58319(19) 0.0406(10) Uani d . 1
N N3 0.0666(2) 0.43561(16) -0.0858(2) 0.0552(12) Uani d . 1
N N20 1.4465(2) 1.06354(16) 0.6122(2) 0.0562(12) Uani d . 1
N N4 0.2150(2) 0.45260(16) -0.0919(2) 0.0556(12) Uani d . 1
N N19 1.2971(2) 1.04622(16) 0.6159(2) 0.0540(12) Uani d . 1
N N6 0.8364(3) 0.43862(18) 0.5089(2) 0.0628(13) Uani d . 1
N N5 0.6854(3) 0.43802(18) 0.5136(2) 0.0595(12) Uani d . 1
N N13 1.5539(2) 0.45610(16) 0.3115(2) 0.0531(12) Uani d . 1
N N16 1.7504(2) 0.55535(16) 0.2855(2) 0.0551(12) Uani d . 1
N N14 1.6551(2) 0.37822(16) 0.3272(2) 0.0618(12) Uani d . 1
N N15 1.8486(3) 0.48184(16) 0.3052(2) 0.0621(13) Uani d . 1
N N11 1.2615(2) 0.43718(17) 0.3014(2) 0.0565(12) Uani d . 1
N N10 1.0468(2) 0.53491(15) 0.2929(2) 0.0515(12) Uani d . 1
N N12 1.3499(3) 0.51265(17) 0.3036(2) 0.0645(14) Uani d . 1
N N9 1.1353(3) 0.61417(16) 0.2839(2) 0.0678(13) Uani d . 1
O O6 0.68895(17) 0.68515(11) 0.37055(14) 0.0439(9) Uani d . 1
O O5 0.81431(18) 0.70788(12) 0.43465(16) 0.0571(11) Uani d . 1
O O1 0.00863(17) 0.67616(12) -0.24139(15) 0.0537(10) Uani d . 1
O O2 0.11760(19) 0.71691(12) -0.17106(18) 0.0583(11) Uani d . 1
O O11 1.36519(17) 0.81234(11) 0.47005(14) 0.0527(10) Uani d . 1
O O12 1.49010(17) 0.79209(11) 0.54126(17) 0.0543(10) Uani d . 1
O O10 1.37352(19) 0.71543(11) 0.13885(18) 0.0562(10) Uani d . 1
O O3 0.12075(17) 0.81150(12) -0.50672(14) 0.0534(10) Uani d . 1
O O9 1.47900(17) 0.67293(13) 0.21024(16) 0.0605(10) Uani d . 1
O O4 -0.00543(17) 0.79144(11) -0.57533(16) 0.0563(10) Uani d . 1
O O8 0.79903(17) 0.81117(11) 0.09419(15) 0.0449(9) Uani d . 1
O O7 0.67249(18) 0.79147(11) 0.03134(17) 0.0588(11) Uani d . 1
C C46 0.7471(3) 0.72664(15) 0.2990(2) 0.0320(12) Uani d . 1
C C52 0.8138(3) 0.74998(16) 0.3012(2) 0.0366(12) Uani d . 1
H H52A 0.8606 0.7519 0.3480 0.044 Uiso calc R 1
C C45 0.7509(3) 0.70542(16) 0.3730(3) 0.0367(12) Uani d . 1
C C47 0.6778(2) 0.72349(16) 0.2293(2) 0.0387(13) Uani d . 1
H H47A 0.6331 0.7075 0.2273 0.046 Uiso calc R 1
C C8 0.0631(3) 0.70531(18) -0.2354(3) 0.0433(14) Uani d . 1
C C7 0.0607(3) 0.72575(16) -0.3097(3) 0.0384(13) Uani d . 1
C C1 0.1259(3) 0.75195(18) -0.3049(3) 0.0558(16) Uani d . 1
H H1A 0.1701 0.7564 -0.2567 0.067 Uiso calc R 1
C C10 0.0604(3) 0.56275(18) -0.1066(2) 0.0349(12) Uani d . 1
C C5 -0.0046(3) 0.74002(16) -0.4471(2) 0.0434(13) Uani d . 1
H H5B -0.0491 0.7360 -0.4953 0.052 Uiso calc R 1
C C114 1.4336(3) 0.93656(18) 0.5912(2) 0.0347(12) Uani d . 1
C C9 0.1359(3) 0.57130(18) -0.1113(2) 0.0348(12) Uani d . 1
C C3 0.0598(3) 0.76624(16) -0.4427(2) 0.0381(12) Uani d . 1
C C6 -0.0041(3) 0.71952(16) -0.3810(3) 0.0448(14) Uani d . 1
H H6B -0.0476 0.7016 -0.3850 0.054 Uiso calc R 1
C C113 1.3556(3) 0.92763(17) 0.5921(2) 0.0347(12) Uani d . 1
C C14 0.0370(3) 0.51826(19) -0.1003(2) 0.0398(13) Uani d . 1
C C100 1.4632(3) 0.98140(18) 0.5978(2) 0.0374(12) Uani d . 1
C C112 1.2604(3) 0.87410(17) 0.5844(2) 0.0446(13) Uani d . 1
H H11B 1.2430 0.8434 0.5788 0.053 Uiso calc R 1
C C13 -0.0368(3) 0.51261(19) -0.0969(2) 0.0506(15) Uani d . 1
H H13B -0.0550 0.4830 -0.0928 0.061 Uiso calc R 1
C C12 -0.0818(3) 0.5511(2) -0.0997(2) 0.0539(16) Uani d . 1
H H12B -0.1309 0.5479 -0.0977 0.065 Uiso calc R 1
C C99 1.5375(3) 0.98695(18) 0.5951(2) 0.0472(14) Uani d . 1
H H99A 1.5597 1.0165 0.5989 0.057 Uiso calc R 1
C C11 -0.0532(3) 0.59514(19) -0.1058(2) 0.0486(14) Uani d . 1
H H11C -0.0837 0.6211 -0.1070 0.058 Uiso calc R 1
C C97 1.5422(3) 0.90480(19) 0.5807(2) 0.0486(14) Uani d . 1
H H97A 1.5692 0.8789 0.5745 0.058 Uiso calc R 1
C C98 1.5770(3) 0.9485(2) 0.5868(2) 0.0516(15) Uani d . 1
H H98A 1.6264 0.9516 0.5854 0.062 Uiso calc R 1
C C96 1.4283(3) 0.79147(17) 0.4774(3) 0.0399(13) Uani d . 1
C C16 0.1181(3) 0.4007(2) -0.0800(3) 0.0591(15) Uani d . 1
C C15 0.0887(3) 0.47864(19) -0.0956(2) 0.0462(14) Uani d . 1
C C101 1.4163(3) 1.02075(19) 0.6060(2) 0.0419(13) Uani d . 1
C C89 1.4912(3) 0.73907(17) 0.4151(3) 0.0483(14) Uani d . 1
H H89A 1.5347 0.7348 0.4639 0.058 Uiso calc R 1
C C95 1.4274(3) 0.76665(16) 0.4079(2) 0.0371(12) Uani d . 1
C C2 0.1250(3) 0.77131(18) -0.3711(3) 0.0549(16) Uani d . 1
H H2A 0.1694 0.7882 -0.3674 0.066 Uiso calc R 1
C C20 0.2446(4) 0.3716(2) -0.0735(3) 0.091(2) Uani d . 1
H H20B 0.2933 0.3767 -0.0756 0.109 Uiso calc R 1
C C23 0.1860(3) 0.53436(18) -0.1078(2) 0.0403(13) Uani d . 1
C C109 1.3114(3) 0.96467(16) 0.6004(2) 0.0361(12) Uani d . 1
C C44 0.7104(3) 0.56353(18) 0.4935(2) 0.0350(12) Uani d . 1
C C21 0.1927(3) 0.4094(2) -0.0823(3) 0.0601(15) Uani d . 1
C C26 0.2237(3) 0.62543(18) -0.1197(2) 0.0475(13) Uani d . 1
H H26A 0.2369 0.6563 -0.1231 0.057 Uiso calc R 1
C C94 1.3638(3) 0.77261(18) 0.3353(3) 0.0578(16) Uani d . 1
H H94A 1.3200 0.7907 0.3304 0.069 Uiso calc R 1
C C17 0.0991(3) 0.3547(2) -0.0675(3) 0.090(2) Uani d . 1
H H17A 0.0504 0.3487 -0.0659 0.109 Uiso calc R 1
C C102 1.4025(3) 1.0982(2) 0.6205(3) 0.0633(16) Uani d . 1
C C107 1.3282(3) 1.0894(2) 0.6237(3) 0.0634(16) Uani d . 1
C C106 1.2846(4) 1.1274(2) 0.6342(3) 0.093(2) Uani d . 1
H H10B 1.2363 1.1222 0.6370 0.112 Uiso calc R 1
C C93 1.3638(3) 0.75228(18) 0.2697(3) 0.0573(16) Uani d . 1
H H93A 1.3209 0.7573 0.2208 0.069 Uiso calc R 1
C C43 0.7896(3) 0.56384(19) 0.4930(2) 0.0370(12) Uani d . 1
C C110 1.2371(3) 0.95343(18) 0.6003(2) 0.0475(14) Uani d . 1
H H11D 1.2053 0.9768 0.6060 0.057 Uiso calc R 1
C C24 0.2584(3) 0.54485(19) -0.1121(2) 0.0500(15) Uani d . 1
H H24A 0.2932 0.5212 -0.1113 0.060 Uiso calc R 1
C C25 0.2766(3) 0.5906(2) -0.1177(2) 0.0519(14) Uani d . 1
H H25A 0.3244 0.5982 -0.1202 0.062 Uiso calc R 1
C C111 1.2120(3) 0.90859(19) 0.5918(2) 0.0509(14) Uani d . 1
H H11E 1.1627 0.9010 0.5911 0.061 Uiso calc R 1
C C28 0.5647(3) 0.5654(2) 0.4923(3) 0.0662(17) Uani d . 1
H H28A 0.5140 0.5670 0.4913 0.079 Uiso calc R 1
C C27 0.6026(3) 0.60613(19) 0.4878(2) 0.0513(14) Uani d . 1
H H27A 0.5774 0.6346 0.4847 0.062 Uiso calc R 1
C C41 0.9339(3) 0.5681(2) 0.4892(3) 0.0704(18) Uani d . 1
H H41A 0.9833 0.5703 0.4873 0.085 Uiso calc R 1
C C30 0.6762(3) 0.52102(19) 0.4988(2) 0.0423(13) Uani d . 1
C C29 0.6000(3) 0.5236(2) 0.4981(3) 0.0611(16) Uani d . 1
H H29A 0.5740 0.4966 0.5017 0.073 Uiso calc R 1
C C39 0.8304(3) 0.52262(19) 0.4974(2) 0.0398(13) Uani d . 1
C C19 0.2247(4) 0.3282(2) -0.0620(4) 0.110(2) Uani d . 1
H H19B 0.2599 0.3039 -0.0568 0.132 Uiso calc R 1
C C40 0.9045(3) 0.5257(2) 0.4958(3) 0.0605(16) Uani d . 1
H H40A 0.9341 0.4989 0.4992 0.073 Uiso calc R 1
C C18 0.1516(4) 0.3187(2) -0.0576(4) 0.109(2) Uani d . 1
H H18A 0.1395 0.2886 -0.0482 0.130 Uiso calc R 1
C C22 0.1639(3) 0.48674(19) -0.0990(2) 0.0431(13) Uani d . 1
C C108 1.3412(3) 1.01178(18) 0.6076(2) 0.0423(13) Uani d . 1
C C42 0.8896(3) 0.60796(19) 0.4852(2) 0.0564(15) Uani d . 1
H H42A 0.9100 0.6368 0.4808 0.068 Uiso calc R 1
C C38 0.7949(3) 0.4781(2) 0.5039(2) 0.0482(14) Uani d . 1
C C104 1.3864(4) 1.1802(2) 0.6363(4) 0.127(3) Uani d . 1
H H10C 1.4045 1.2107 0.6399 0.152 Uiso calc R 1
C C103 1.4306(4) 1.1444(2) 0.6272(4) 0.096(2) Uani d . 1
H H10D 1.4792 1.1506 0.6256 0.115 Uiso calc R 1
C C105 1.3132(5) 1.1704(3) 0.6401(4) 0.134(3) Uani d . 1
H H10E 1.2841 1.1950 0.6470 0.161 Uiso calc R 1
C C32 0.7272(4) 0.3984(2) 0.5196(3) 0.0683(18) Uani d . 1
C C33 0.6948(4) 0.3551(2) 0.5293(3) 0.092(2) Uani d . 1
H H33A 0.6461 0.3543 0.5326 0.110 Uiso calc R 1
C C31 0.7192(4) 0.4774(2) 0.5062(2) 0.0501(15) Uani d . 1
C C37 0.8023(4) 0.3985(2) 0.5167(3) 0.0694(17) Uani d . 1
C C36 0.8421(4) 0.3559(2) 0.5199(3) 0.101(2) Uani d . 1
H H36A 0.8903 0.3558 0.5156 0.121 Uiso calc R 1
C C35 0.8105(5) 0.3156(3) 0.5293(4) 0.118(3) Uani d . 1
H H35A 0.8379 0.2878 0.5331 0.141 Uiso calc R 1
C C34 0.7358(5) 0.3149(3) 0.5336(4) 0.116(3) Uani d . 1
H H34A 0.7145 0.2867 0.5394 0.140 Uiso calc R 1
C C75 1.6248(3) 0.46054(19) 0.3085(2) 0.0450(13) Uani d . 1
C C82 1.6745(3) 0.4215(2) 0.3162(2) 0.0484(14) Uani d . 1
C C73 1.6035(3) 0.5461(2) 0.2908(2) 0.0536(15) Uani d . 1
H H73A 1.5545 0.5429 0.2930 0.064 Uiso calc R 1
C C88 1.7242(3) 0.51326(19) 0.2960(2) 0.0449(13) Uani d . 1
C C74 1.6506(3) 0.50695(18) 0.2982(2) 0.0421(13) Uani d . 1
C C83 1.7523(3) 0.4284(2) 0.3145(2) 0.0463(14) Uani d . 1
C C71 1.7027(3) 0.59174(19) 0.2781(2) 0.0584(15) Uani d . 1
H H71A 1.7203 0.6209 0.2711 0.070 Uiso calc R 1
C C76 1.5334(3) 0.4120(2) 0.3235(3) 0.0579(16) Uani d . 1
C C72 1.6282(3) 0.58912(19) 0.2803(2) 0.0559(15) Uani d . 1
H H72A 1.5969 0.6155 0.2747 0.067 Uiso calc R 1
C C80 1.5631(3) 0.3289(2) 0.3471(3) 0.0825(18) Uani d . 1
H H80A 1.5972 0.3037 0.3539 0.099 Uiso calc R 1
C C77 1.4598(3) 0.4054(2) 0.3285(3) 0.0779(19) Uani d . 1
H H77A 1.4251 0.4302 0.3218 0.094 Uiso calc R 1
C C79 1.4919(4) 0.3230(2) 0.3527(3) 0.099(2) Uani d . 1
H H79A 1.4772 0.2936 0.3626 0.119 Uiso calc R 1
C C78 1.4413(4) 0.3615(3) 0.3435(4) 0.099(2) Uani d . 1
H H78A 1.3935 0.3569 0.3477 0.119 Uiso calc R 1
C C87 1.7764(3) 0.4732(2) 0.3055(2) 0.0481(14) Uani d . 1
C C84 1.8045(3) 0.39118(19) 0.3239(2) 0.0581(15) Uani d . 1
H H84A 1.7904 0.3609 0.3302 0.070 Uiso calc R 1
C C86 1.8965(3) 0.4459(2) 0.3145(3) 0.0703(19) Uani d . 1
H H86A 1.9463 0.4515 0.3151 0.084 Uiso calc R 1
C C81 1.5837(3) 0.3734(2) 0.3310(3) 0.0591(15) Uani d . 1
C C85 1.8776(3) 0.4005(2) 0.3234(3) 0.0713(18) Uani d . 1
H H85A 1.9136 0.3765 0.3291 0.086 Uiso calc R 1
C C91 1.4274(3) 0.72455(17) 0.2763(3) 0.0425(13) Uani d . 1
C C49 0.7409(3) 0.76772(15) 0.1642(2) 0.0318(12) Uani d . 1
C C4 0.0579(3) 0.79099(17) -0.5125(3) 0.0398(13) Uani d . 1
C C51 0.8109(3) 0.77036(15) 0.2341(2) 0.0394(13) Uani d . 1
H H51A 0.8559 0.7858 0.2357 0.047 Uiso calc R 1
C C50 0.7376(3) 0.79132(17) 0.0924(3) 0.0401(13) Uani d . 1
C C92 1.4280(3) 0.70300(19) 0.2048(3) 0.0445(14) Uani d . 1
C C90 1.4906(3) 0.71774(16) 0.3494(3) 0.0480(14) Uani d . 1
H H90A 1.5333 0.6986 0.3546 0.058 Uiso calc R 1
C C48 0.6751(3) 0.74402(16) 0.1629(2) 0.0397(13) Uani d . 1
H H48A 0.6282 0.7419 0.1163 0.048 Uiso calc R 1
C C58 1.1528(3) 0.48517(18) 0.2979(2) 0.0404(12) Uani d . 1
C C62 1.2289(3) 0.47932(19) 0.2990(2) 0.0436(13) Uani d . 1
C C68 1.1629(3) 0.5709(2) 0.2887(2) 0.0458(13) Uani d . 1
C C57 1.1194(3) 0.53158(18) 0.2933(2) 0.0429(13) Uani d . 1
C C59 1.1112(3) 0.4447(2) 0.3007(2) 0.0501(14) Uani d . 1
H H59A 1.0612 0.4471 0.3012 0.060 Uiso calc R 1
C C67 1.2434(3) 0.5647(2) 0.2921(2) 0.0490(14) Uani d . 1
C C63 1.2752(3) 0.5202(2) 0.2979(2) 0.0467(14) Uani d . 1
C C65 1.3657(3) 0.5952(2) 0.2977(3) 0.0687(17) Uani d . 1
H H65A 1.3982 0.6198 0.2975 0.082 Uiso calc R 1
C C60 1.1440(3) 0.40219(19) 0.3026(2) 0.0558(15) Uani d . 1
H H60A 1.1169 0.3751 0.3039 0.067 Uiso calc R 1
C C61 1.2192(3) 0.4001(2) 0.3025(2) 0.0597(15) Uani d . 1
H H61A 1.2413 0.3709 0.3033 0.072 Uiso calc R 1
C C66 1.2897(3) 0.6029(2) 0.2926(3) 0.0640(16) Uani d . 1
H H66A 1.2701 0.6330 0.2896 0.077 Uiso calc R 1
C C69 1.0620(3) 0.6182(2) 0.2845(3) 0.0668(17) Uani d . 1
C C64 1.3918(3) 0.5499(3) 0.3032(3) 0.077(2) Uani d . 1
H H64A 1.4431 0.5450 0.3069 0.092 Uiso calc R 1
C C56 1.0182(3) 0.5785(2) 0.2893(3) 0.0556(15) Uani d . 1
C C55 0.9428(3) 0.5857(2) 0.2907(3) 0.0745(19) Uani d . 1
H H55A 0.9127 0.5604 0.2935 0.089 Uiso calc R 1
C C53 0.9594(4) 0.6688(3) 0.2843(4) 0.126(3) Uani d . 1
H H53A 0.9393 0.6986 0.2840 0.152 Uiso calc R 1
C C54 0.9153(4) 0.6296(3) 0.2879(4) 0.102(2) Uani d . 1
H H54A 0.8657 0.6340 0.2883 0.122 Uiso calc R 1
C C70 1.0314(4) 0.6632(3) 0.2814(4) 0.115(2) Uani d . 1
H H70A 1.0598 0.6890 0.2773 0.138 Uiso calc R 1
Zn Zn2 0.74422(3) 0.663277(18) 0.48392(3) 0.03978(14) Uani d . 1
Zn Zn3 1.41656(3) 0.83417(2) 0.58424(3) 0.04289(16) Uani d . 1
Zn Zn1 0.06811(3) 0.66557(2) -0.11998(3) 0.04340(16) Uani d . 1

loop_
_atom_site_aniso_label
_atom_site_aniso_U_11
_atom_site_aniso_U_22
_atom_site_aniso_U_33
_atom_site_aniso_U_12
_atom_site_aniso_U_13
_atom_site_aniso_U_23
N18 0.039(2) 0.040(3) 0.040(2) -0.004(2) 0.0212(19) -0.0010(19)
N1 0.036(2) 0.050(3) 0.033(2) -0.011(2) 0.0190(18) -0.0023(19)
N8 0.045(3) 0.041(3) 0.039(2) 0.001(2) 0.0224(19) 0.001(2)
N7 0.038(2) 0.042(3) 0.038(2) -0.001(2) 0.0183(19) -0.002(2)
N2 0.035(2) 0.052(3) 0.035(2) -0.001(2) 0.0181(18) 0.004(2)
N17 0.043(3) 0.041(3) 0.045(2) 0.000(2) 0.0267(19) 0.002(2)
N3 0.061(3) 0.036(3) 0.078(3) -0.001(3) 0.039(2) 0.002(2)
N20 0.062(3) 0.044(3) 0.071(3) -0.002(3) 0.037(2) -0.001(2)
N4 0.060(3) 0.044(3) 0.077(3) 0.006(3) 0.044(2) -0.003(2)
N19 0.058(3) 0.040(3) 0.074(3) 0.003(3) 0.038(2) -0.007(2)
N6 0.089(4) 0.046(3) 0.057(3) 0.014(3) 0.036(2) 0.001(2)
N5 0.080(3) 0.045(3) 0.054(3) -0.005(3) 0.030(2) 0.000(2)
N13 0.049(3) 0.054(4) 0.061(3) -0.009(3) 0.029(2) -0.012(2)
N16 0.058(3) 0.051(3) 0.061(3) 0.005(3) 0.030(2) 0.002(2)
N14 0.060(3) 0.058(4) 0.073(3) -0.007(3) 0.035(2) -0.013(3)
N15 0.053(3) 0.073(4) 0.071(3) 0.008(3) 0.038(2) -0.002(3)
N11 0.057(3) 0.054(4) 0.070(3) 0.001(3) 0.038(2) 0.005(3)
N10 0.044(3) 0.052(3) 0.061(3) 0.005(2) 0.026(2) 0.001(2)
N12 0.045(3) 0.077(4) 0.080(3) -0.005(3) 0.036(2) -0.001(3)
N9 0.069(3) 0.051(4) 0.098(4) 0.005(3) 0.051(3) 0.013(3)
O6 0.0425(19) 0.051(3) 0.043(2) -0.0038(18) 0.0236(15) 0.0074(16)
O5 0.059(2) 0.069(3) 0.033(2) -0.019(2) 0.0108(17) 0.0085(18)
O1 0.051(2) 0.069(3) 0.045(2) -0.004(2) 0.0253(16) 0.0150(18)
O2 0.074(3) 0.055(3) 0.043(2) -0.017(2) 0.0237(19) -0.0023(19)
O11 0.048(2) 0.069(3) 0.0385(19) 0.0214(19) 0.0163(16) -0.0080(17)
O12 0.049(2) 0.068(3) 0.041(2) 0.0155(19) 0.0155(17) -0.0062(18)
O10 0.079(3) 0.046(3) 0.043(2) -0.001(2) 0.0267(19) -0.0066(18)
O3 0.041(2) 0.076(3) 0.044(2) -0.0172(19) 0.0183(16) 0.0120(17)
O9 0.048(2) 0.079(3) 0.057(2) 0.011(2) 0.0251(17) -0.020(2)
O4 0.048(2) 0.073(3) 0.038(2) -0.0175(19) 0.0107(16) 0.0111(18)
O8 0.042(2) 0.053(3) 0.047(2) -0.0041(18) 0.0262(16) 0.0045(16)
O7 0.055(2) 0.067(3) 0.042(2) -0.014(2) 0.0094(17) 0.0147(19)
C46 0.035(3) 0.028(3) 0.033(3) 0.003(2) 0.014(2) 0.003(2)
C52 0.030(3) 0.039(3) 0.034(3) 0.000(2) 0.008(2) -0.001(2)
C45 0.047(3) 0.024(3) 0.045(3) 0.002(3) 0.027(3) 0.001(3)
C47 0.034(3) 0.039(3) 0.045(3) -0.004(2) 0.020(2) 0.005(3)
C8 0.052(4) 0.033(4) 0.056(4) 0.007(3) 0.033(3) 0.006(3)
C7 0.043(3) 0.036(3) 0.038(3) 0.003(3) 0.020(3) 0.008(2)
C1 0.044(3) 0.076(5) 0.039(3) -0.021(3) 0.010(3) 0.012(3)
C10 0.036(3) 0.038(4) 0.033(3) -0.003(3) 0.017(2) -0.003(2)
C5 0.038(3) 0.053(4) 0.033(3) -0.007(3) 0.010(2) 0.003(2)
C114 0.039(3) 0.039(4) 0.029(3) -0.003(3) 0.016(2) 0.001(2)
C9 0.040(3) 0.038(4) 0.027(3) -0.008(3) 0.016(2) -0.003(2)
C3 0.034(3) 0.045(4) 0.034(3) -0.002(3) 0.014(2) 0.002(2)
C6 0.038(3) 0.055(4) 0.043(3) -0.004(3) 0.020(3) 0.014(3)
C113 0.043(3) 0.037(4) 0.026(3) -0.002(3) 0.017(2) -0.004(2)
C14 0.038(3) 0.047(4) 0.038(3) -0.005(3) 0.021(2) -0.003(2)
C100 0.038(3) 0.042(4) 0.034(3) -0.004(3) 0.018(2) 0.002(2)
C112 0.045(3) 0.040(4) 0.048(3) -0.008(3) 0.019(3) -0.003(2)
C13 0.050(4) 0.049(4) 0.058(3) -0.003(3) 0.029(3) 0.000(3)
C12 0.046(3) 0.069(5) 0.056(3) -0.008(3) 0.031(3) 0.004(3)
C99 0.051(3) 0.044(4) 0.050(3) -0.007(3) 0.026(3) 0.006(3)
C11 0.050(3) 0.048(4) 0.054(3) 0.009(3) 0.029(3) 0.004(3)
C97 0.050(3) 0.054(4) 0.053(3) 0.005(3) 0.033(3) 0.002(3)
C98 0.040(3) 0.059(5) 0.066(4) -0.001(3) 0.033(3) 0.005(3)
C96 0.048(3) 0.038(4) 0.039(3) 0.006(3) 0.024(3) 0.002(3)
C16 0.068(4) 0.031(4) 0.091(4) -0.004(3) 0.046(3) -0.007(3)
C15 0.055(4) 0.045(4) 0.042(3) -0.002(3) 0.024(3) -0.003(3)
C101 0.050(3) 0.034(4) 0.039(3) -0.006(3) 0.017(2) -0.003(2)
C89 0.045(3) 0.052(4) 0.043(3) 0.007(3) 0.015(3) -0.007(3)
C95 0.035(3) 0.042(4) 0.036(3) 0.003(3) 0.017(2) -0.005(2)
C2 0.041(3) 0.075(5) 0.048(3) -0.016(3) 0.019(3) 0.011(3)
C20 0.097(5) 0.042(4) 0.160(6) -0.001(4) 0.080(4) -0.010(4)
C23 0.040(3) 0.050(4) 0.035(3) -0.001(3) 0.020(2) -0.004(2)
C109 0.044(3) 0.033(3) 0.033(3) -0.003(3) 0.019(2) 0.001(2)
C44 0.044(3) 0.028(3) 0.031(3) 0.000(3) 0.015(2) -0.001(2)
C21 0.064(4) 0.039(4) 0.092(4) -0.007(3) 0.048(3) -0.014(3)
C26 0.049(3) 0.048(4) 0.044(3) -0.013(3) 0.019(3) -0.005(2)
C94 0.043(3) 0.078(5) 0.047(3) 0.022(3) 0.014(3) -0.013(3)
C17 0.083(5) 0.048(5) 0.162(6) -0.014(4) 0.074(4) -0.004(4)
C102 0.071(4) 0.037(4) 0.093(4) -0.010(4) 0.046(3) -0.007(3)
C107 0.072(4) 0.044(4) 0.083(4) -0.005(4) 0.043(3) -0.012(3)
C106 0.103(5) 0.045(5) 0.164(6) -0.004(4) 0.088(5) -0.023(4)
C93 0.050(3) 0.073(5) 0.036(3) 0.009(3) 0.007(3) -0.015(3)
C43 0.039(3) 0.041(4) 0.030(3) 0.004(3) 0.014(2) -0.002(2)
C110 0.041(3) 0.048(4) 0.060(3) 0.002(3) 0.028(3) -0.005(3)
C24 0.038(3) 0.059(5) 0.057(3) 0.001(3) 0.025(3) 0.004(3)
C25 0.036(3) 0.061(4) 0.065(4) -0.002(3) 0.028(3) 0.000(3)
C111 0.039(3) 0.055(4) 0.065(4) -0.009(3) 0.027(3) -0.004(3)
C28 0.048(4) 0.062(5) 0.098(4) -0.008(4) 0.041(3) 0.002(4)
C27 0.049(3) 0.051(4) 0.057(3) 0.003(3) 0.026(3) 0.006(3)
C41 0.047(4) 0.067(5) 0.111(5) 0.009(4) 0.047(3) 0.007(4)
C30 0.049(3) 0.045(4) 0.033(3) 0.003(3) 0.018(2) 0.001(2)
C29 0.067(4) 0.048(4) 0.074(4) -0.011(4) 0.036(3) 0.008(3)
C39 0.044(3) 0.043(4) 0.032(3) 0.002(3) 0.017(2) -0.004(2)
C19 0.111(5) 0.052(5) 0.204(7) 0.007(5) 0.105(5) -0.006(5)
C40 0.052(4) 0.055(5) 0.079(4) 0.015(3) 0.033(3) 0.003(3)
C18 0.118(6) 0.037(5) 0.199(7) 0.000(4) 0.096(6) 0.002(4)
C22 0.045(3) 0.045(4) 0.048(3) -0.006(3) 0.028(2) -0.004(3)
C108 0.049(3) 0.036(4) 0.044(3) -0.001(3) 0.023(2) 0.000(2)
C42 0.050(4) 0.056(4) 0.067(4) -0.002(3) 0.029(3) -0.002(3)
C38 0.063(4) 0.043(4) 0.033(3) 0.008(4) 0.016(3) 0.000(3)
C104 0.134(7) 0.054(6) 0.218(8) -0.023(5) 0.101(6) -0.031(5)
C103 0.100(5) 0.049(5) 0.165(6) -0.016(4) 0.083(5) -0.017(4)
C105 0.150(7) 0.053(6) 0.247(8) -0.012(5) 0.131(7) -0.039(6)
C32 0.106(6) 0.046(5) 0.051(4) -0.004(4) 0.032(4) 0.002(3)
C33 0.149(6) 0.043(5) 0.097(5) -0.005(5) 0.065(4) 0.003(4)
C31 0.071(4) 0.041(4) 0.034(3) -0.006(3) 0.019(3) 0.001(3)
C37 0.110(6) 0.042(5) 0.059(4) 0.009(4) 0.038(4) -0.001(3)
C36 0.164(7) 0.044(5) 0.122(5) 0.017(5) 0.087(5) 0.001(4)
C35 0.178(8) 0.048(6) 0.151(7) 0.034(6) 0.093(6) 0.017(5)
C34 0.192(10) 0.049(6) 0.120(6) -0.010(6) 0.080(6) 0.002(4)
C75 0.037(3) 0.050(4) 0.050(3) 0.004(3) 0.021(2) -0.005(3)
C82 0.046(3) 0.053(4) 0.047(3) 0.001(3) 0.022(3) -0.008(3)
C73 0.054(3) 0.061(4) 0.051(3) 0.006(3) 0.027(3) -0.003(3)
C88 0.046(3) 0.049(4) 0.040(3) -0.001(3) 0.020(2) -0.003(3)
C74 0.047(3) 0.047(4) 0.037(3) 0.005(3) 0.022(2) -0.007(2)
C83 0.046(3) 0.055(4) 0.041(3) 0.003(3) 0.022(2) -0.006(3)
C71 0.071(4) 0.051(4) 0.056(3) -0.005(3) 0.031(3) -0.010(3)
C76 0.049(4) 0.055(5) 0.076(4) -0.009(3) 0.033(3) -0.014(3)
C72 0.062(4) 0.050(4) 0.057(3) 0.014(3) 0.027(3) -0.003(3)
C80 0.074(4) 0.067(5) 0.114(5) -0.011(4) 0.048(4) -0.009(4)
C77 0.061(4) 0.080(6) 0.102(5) -0.004(4) 0.045(3) -0.008(4)
C79 0.089(5) 0.074(6) 0.142(6) -0.021(4) 0.058(5) -0.012(4)
C78 0.075(5) 0.087(6) 0.158(6) -0.019(5) 0.072(4) -0.017(5)
C87 0.038(3) 0.066(5) 0.044(3) 0.009(3) 0.022(2) -0.005(3)
C84 0.054(4) 0.063(4) 0.060(4) 0.013(3) 0.028(3) -0.003(3)
C86 0.048(4) 0.087(6) 0.086(4) 0.006(4) 0.038(3) -0.007(4)
C81 0.050(4) 0.055(5) 0.078(4) 0.001(3) 0.034(3) -0.005(3)
C85 0.059(4) 0.088(6) 0.068(4) 0.014(4) 0.029(3) -0.013(4)
C91 0.039(3) 0.047(4) 0.043(3) 0.002(3) 0.020(3) -0.005(3)
C49 0.037(3) 0.029(3) 0.034(3) 0.004(2) 0.019(2) 0.003(2)
C4 0.046(3) 0.039(4) 0.035(3) 0.001(3) 0.019(3) 0.002(3)
C51 0.038(3) 0.039(4) 0.044(3) -0.006(3) 0.020(2) 0.003(3)
C50 0.053(4) 0.031(4) 0.040(3) 0.006(3) 0.024(3) 0.001(3)
C92 0.052(4) 0.048(4) 0.038(3) -0.020(3) 0.023(3) -0.011(3)
C90 0.040(3) 0.047(4) 0.059(4) 0.016(3) 0.023(3) -0.006(3)
C48 0.034(3) 0.045(4) 0.034(3) 0.001(3) 0.010(2) 0.004(2)
C58 0.043(3) 0.047(4) 0.031(3) 0.001(3) 0.015(2) 0.002(2)
C62 0.042(3) 0.046(4) 0.040(3) 0.004(3) 0.016(2) 0.004(3)
C68 0.047(3) 0.048(4) 0.046(3) 0.001(3) 0.023(2) 0.007(3)
C57 0.041(3) 0.050(4) 0.042(3) -0.001(3) 0.022(2) 0.002(3)
C59 0.039(3) 0.064(4) 0.049(3) -0.002(3) 0.021(2) 0.005(3)
C67 0.048(3) 0.054(4) 0.049(3) -0.005(3) 0.025(3) 0.003(3)
C63 0.042(3) 0.055(4) 0.046(3) -0.001(3) 0.023(3) 0.002(3)
C65 0.063(4) 0.065(5) 0.090(4) -0.020(4) 0.044(3) 0.000(4)
C60 0.058(4) 0.051(4) 0.059(3) -0.001(3) 0.026(3) 0.003(3)
C61 0.059(4) 0.058(5) 0.067(4) 0.018(3) 0.032(3) 0.009(3)
C66 0.070(4) 0.064(5) 0.066(4) -0.007(4) 0.038(3) 0.000(3)
C69 0.060(4) 0.052(5) 0.096(4) 0.014(4) 0.041(3) 0.019(3)
C64 0.051(4) 0.092(6) 0.099(5) -0.011(4) 0.044(3) -0.004(4)
C56 0.049(4) 0.060(5) 0.064(4) 0.011(3) 0.030(3) 0.004(3)
C55 0.061(4) 0.081(5) 0.097(5) 0.017(4) 0.048(3) 0.013(4)
C53 0.123(6) 0.065(6) 0.235(8) 0.036(5) 0.119(6) 0.044(6)
C54 0.080(5) 0.091(6) 0.168(6) 0.041(5) 0.086(5) 0.028(5)
C70 0.112(5) 0.071(6) 0.206(7) 0.034(5) 0.111(5) 0.047(5)
Zn2 0.0475(3) 0.0409(3) 0.0345(3) 0.0003(4) 0.0213(2) 0.0003(3)
Zn3 0.0543(4) 0.0409(4) 0.0394(3) 0.0008(3) 0.0260(3) 0.0005(3)
Zn1 0.0529(4) 0.0444(4) 0.0376(3) -0.0002(3) 0.0243(3) -0.0005(3)

loop_
_atom_type_symbol
_atom_type_description
_atom_type_scat_dispersion_real
_atom_type_scat_dispersion_imag
_atom_type_scat_source
C C 0.0033 0.0016 'International Tables Vol C Tables 4.2.6.8 and 6.1.1.4'
H H 0.0000 0.0000 'International Tables Vol C Tables 4.2.6.8 and 6.1.1.4'
N N 0.0061 0.0033 'International Tables Vol C Tables 4.2.6.8 and 6.1.1.4'
O O 0.0106 0.0060 'International Tables Vol C Tables 4.2.6.8 and 6.1.1.4'
Zn Zn 0.2839 1.4301 'International Tables Vol C Tables 4.2.6.8 and 6.1.1.4'

loop_
_geom_angle_atom_site_label_1
_geom_angle_atom_site_label_2
_geom_angle_atom_site_label_3
_geom_angle_site_symmetry_1
_geom_angle_site_symmetry_3
_geom_angle
_geom_angle_publ_flag
C112 N18 C113 . . 118.7(4) ?
C112 N18 Zn3 . . 126.5(3) ?
C113 N18 Zn3 . . 114.7(3) ?
C26 N1 C9 . . 118.8(4) ?
C26 N1 Zn1 . . 125.9(4) ?
C9 N1 Zn1 . . 115.3(3) ?
C27 N8 C44 . . 118.1(4) ?
C27 N8 Zn2 . . 126.8(4) ?
C44 N8 Zn2 . . 115.1(3) ?
C42 N7 C43 . . 117.8(4) ?
C42 N7 Zn2 . . 126.7(4) ?
C43 N7 Zn2 . . 115.4(3) ?
C11 N2 C10 . . 117.9(4) ?
C11 N2 Zn1 . . 127.1(4) ?
C10 N2 Zn1 . . 115.0(3) ?
C97 N17 C114 . . 117.7(4) ?
C97 N17 Zn3 . . 127.3(4) ?
C114 N17 Zn3 . . 114.9(3) ?
C15 N3 C16 . . 116.6(5) ?
C101 N20 C102 . . 116.4(5) ?
C22 N4 C21 . . 116.7(5) ?
C108 N19 C107 . . 116.2(5) ?
C38 N6 C37 . . 116.4(5) ?
C31 N5 C32 . . 116.6(5) ?
C75 N13 C76 . . 116.2(5) ?
C71 N16 C88 . . 117.0(5) ?
C82 N14 C81 . . 115.9(5) ?
C86 N15 C87 . . 117.2(5) ?
C61 N11 C62 . . 117.7(4) ?
C57 N10 C56 . . 115.8(5) ?
C64 N12 C63 . . 116.6(5) ?
C68 N9 C69 . . 115.5(5) ?
C45 O6 Zn2 . . 94.5(3) ?
C45 O5 Zn2 . . 83.5(3) ?
C8 O1 Zn1 . . 89.2(3) ?
C8 O2 Zn1 . . 86.6(3) ?
C96 O11 Zn3 . . 93.0(3) ?
C96 O12 Zn3 . . 85.4(3) ?
C92 O10 Zn3 . 4_575 89.4(3) ?
C4 O3 Zn1 . 4_575 93.7(3) ?
C92 O9 Zn3 . 4_575 87.6(3) ?
C4 O4 Zn1 . 4_575 84.3(3) ?
C50 O8 Zn2 . 4_575 95.9(3) ?
C50 O7 Zn2 . 4_575 83.2(3) ?
C47 C46 C52 . . 119.7(4) ?
C47 C46 C45 . . 120.9(4) ?
C52 C46 C45 . . 119.4(4) ?
C51 C52 C46 . . 120.2(4) ?
C51 C52 H52A . . 119.9 ?
C46 C52 H52A . . 119.9 ?
O5 C45 O6 . . 121.5(4) ?
O5 C45 C46 . . 119.8(4) ?
O6 C45 C46 . . 118.8(4) ?
O5 C45 Zn2 . . 66.7(3) ?
O6 C45 Zn2 . . 54.9(2) ?
C46 C45 Zn2 . . 172.7(4) ?
C48 C47 C46 . . 119.8(5) ?
C48 C47 H47A . . 120.1 ?
C46 C47 H47A . . 120.1 ?
O2 C8 O1 . . 122.1(5) ?
O2 C8 C7 . . 119.7(5) ?
O1 C8 C7 . . 118.3(5) ?
O2 C8 Zn1 . . 62.9(3) ?
O1 C8 Zn1 . . 59.3(2) ?
C7 C8 Zn1 . . 174.9(4) ?
C6 C7 C1 . . 119.5(4) ?
C6 C7 C8 . . 121.8(5) ?
C1 C7 C8 . . 118.7(4) ?
C2 C1 C7 . . 120.0(4) ?
C2 C1 H1A . . 120.0 ?
C7 C1 H1A . . 120.0 ?
N2 C10 C14 . . 123.7(4) ?
N2 C10 C9 . . 115.7(5) ?
C14 C10 C9 . . 120.7(5) ?
C3 C5 C6 . . 121.1(4) ?
C3 C5 H5B . . 119.5 ?
C6 C5 H5B . . 119.5 ?
N17 C114 C100 . . 123.8(4) ?
N17 C114 C113 . . 115.4(5) ?
C100 C114 C113 . . 120.8(5) ?
N1 C9 C23 . . 122.9(4) ?
N1 C9 C10 . . 116.8(4) ?
C23 C9 C10 . . 120.2(5) ?
C2 C3 C5 . . 118.3(4) ?
C2 C3 C4 . . 120.0(5) ?
C5 C3 C4 . . 121.6(4) ?
C7 C6 C5 . . 119.8(4) ?
C7 C6 H6B . . 120.1 ?
C5 C6 H6B . . 120.1 ?
N18 C113 C109 . . 123.4(4) ?
N18 C113 C114 . . 116.9(4) ?
C109 C113 C114 . . 119.6(5) ?
C10 C14 C13 . . 117.6(5) ?
C10 C14 C15 . . 120.5(5) ?
C13 C14 C15 . . 122.0(5) ?
C114 C100 C99 . . 117.1(5) ?
C114 C100 C101 . . 119.8(4) ?
C99 C100 C101 . . 123.1(5) ?
N18 C112 C111 . . 122.2(5) ?
N18 C112 H11B . . 118.9 ?
C111 C112 H11B . . 118.9 ?
C12 C13 C14 . . 119.3(5) ?
C12 C13 H13B . . 120.3 ?
C14 C13 H13B . . 120.3 ?
C13 C12 C11 . . 119.4(5) ?
C13 C12 H12B . . 120.3 ?
C11 C12 H12B . . 120.3 ?
C98 C99 C100 . . 119.4(5) ?
C98 C99 H99A . . 120.3 ?
C100 C99 H99A . . 120.3 ?
N2 C11 C12 . . 122.2(5) ?
N2 C11 H11C . . 118.9 ?
C12 C11 H11C . . 118.9 ?
N17 C97 C98 . . 122.8(5) ?
N17 C97 H97A . . 118.6 ?
C98 C97 H97A . . 118.6 ?
C99 C98 C97 . . 119.1(5) ?
C99 C98 H98A . . 120.4 ?
C97 C98 H98A . . 120.4 ?
O12 C96 O11 . . 120.4(4) ?
O12 C96 C95 . . 121.1(4) ?
O11 C96 C95 . . 118.5(4) ?
O12 C96 Zn3 . . 64.2(2) ?
O11 C96 Zn3 . . 56.2(2) ?
C95 C96 Zn3 . . 174.7(4) ?
N3 C16 C17 . . 119.2(5) ?
N3 C16 C21 . . 121.6(5) ?
C17 C16 C21 . . 119.1(6) ?
N3 C15 C22 . . 121.0(5) ?
N3 C15 C14 . . 119.6(5) ?
C22 C15 C14 . . 119.3(5) ?
N20 C101 C108 . . 122.6(5) ?
N20 C101 C100 . . 118.3(5) ?
C108 C101 C100 . . 119.1(5) ?
C95 C89 C90 . . 119.8(4) ?
C95 C89 H89A . . 120.1 ?
C90 C89 H89A . . 120.1 ?
C94 C95 C89 . . 119.3(4) ?
C94 C95 C96 . . 120.0(5) ?
C89 C95 C96 . . 120.7(4) ?
C1 C2 C3 . . 121.3(5) ?
C1 C2 H2A . . 119.3 ?
C3 C2 H2A . . 119.3 ?
C19 C20 C21 . . 120.9(6) ?
C19 C20 H20B . . 119.6 ?
C21 C20 H20B . . 119.6 ?
C9 C23 C24 . . 117.6(5) ?
C9 C23 C22 . . 120.5(4) ?
C24 C23 C22 . . 121.9(5) ?
C113 C109 C110 . . 116.4(4) ?
C113 C109 C108 . . 120.5(4) ?
C110 C109 C108 . . 123.1(5) ?
N8 C44 C30 . . 124.3(5) ?
N8 C44 C43 . . 116.4(5) ?
C30 C44 C43 . . 119.3(5) ?
N4 C21 C20 . . 119.6(5) ?
N4 C21 C16 . . 121.8(5) ?
C20 C21 C16 . . 118.7(6) ?
N1 C26 C25 . . 121.9(5) ?
N1 C26 H26A . . 119.0 ?
C25 C26 H26A . . 119.0 ?
C95 C94 C93 . . 121.1(5) ?
C95 C94 H94A . . 119.5 ?
C93 C94 H94A . . 119.5 ?
C18 C17 C16 . . 120.9(6) ?
C18 C17 H17A . . 119.6 ?
C16 C17 H17A . . 119.6 ?
N20 C102 C103 . . 119.6(6) ?
N20 C102 C107 . . 121.2(6) ?
C103 C102 C107 . . 119.1(6) ?
N19 C107 C106 . . 118.8(6) ?
N19 C107 C102 . . 122.2(5) ?
C106 C107 C102 . . 119.0(6) ?
C105 C106 C107 . . 119.8(6) ?
C105 C106 H10B . . 120.1 ?
C107 C106 H10B . . 120.1 ?
C91 C93 C94 . . 120.1(4) ?
C91 C93 H93A . . 120.0 ?
C94 C93 H93A . . 120.0 ?
N7 C43 C39 . . 123.5(5) ?
N7 C43 C44 . . 115.8(5) ?
C39 C43 C44 . . 120.7(5) ?
C111 C110 C109 . . 120.0(5) ?
C111 C110 H11D . . 120.0 ?
C109 C110 H11D . . 120.0 ?
C25 C24 C23 . . 118.8(5) ?
C25 C24 H24A . . 120.6 ?
C23 C24 H24A . . 120.6 ?
C24 C25 C26 . . 119.9(5) ?
C24 C25 H25A . . 120.1 ?
C26 C25 H25A . . 120.1 ?
C110 C111 C112 . . 119.3(5) ?
C110 C111 H11E . . 120.3 ?
C112 C111 H11E . . 120.3 ?
C29 C28 C27 . . 121.2(5) ?
C29 C28 H28A . . 119.4 ?
C27 C28 H28A . . 119.4 ?
N8 C27 C28 . . 120.9(5) ?
N8 C27 H27A . . 119.6 ?
C28 C27 H27A . . 119.6 ?
C40 C41 C42 . . 119.4(5) ?
C40 C41 H41A . . 120.3 ?
C42 C41 H41A . . 120.3 ?
C44 C30 C29 . . 115.9(5) ?
C44 C30 C31 . . 120.9(5) ?
C29 C30 C31 . . 123.2(5) ?
C28 C29 C30 . . 119.6(6) ?
C28 C29 H29A . . 120.2 ?
C30 C29 H29A . . 120.2 ?
C40 C39 C43 . . 117.4(5) ?
C40 C39 C38 . . 122.7(5) ?
C43 C39 C38 . . 119.9(5) ?
C20 C19 C18 . . 121.7(6) ?
C20 C19 H19B . . 119.2 ?
C18 C19 H19B . . 119.2 ?
C41 C40 C39 . . 119.9(5) ?
C41 C40 H40A . . 120.1 ?
C39 C40 H40A . . 120.1 ?
C17 C18 C19 . . 118.8(6) ?
C17 C18 H18A . . 120.6 ?
C19 C18 H18A . . 120.6 ?
N4 C22 C15 . . 122.3(5) ?
N4 C22 C23 . . 118.8(4) ?
C15 C22 C23 . . 118.8(5) ?
N19 C108 C101 . . 121.3(5) ?
N19 C108 C109 . . 118.5(5) ?
C101 C108 C109 . . 120.1(5) ?
N7 C42 C41 . . 122.0(5) ?
N7 C42 H42A . . 119.0 ?
C41 C42 H42A . . 119.0 ?
N6 C38 C31 . . 121.6(6) ?
N6 C38 C39 . . 118.6(5) ?
C31 C38 C39 . . 119.8(6) ?
C103 C104 C105 . . 119.6(7) ?
C103 C104 H10C . . 120.2 ?
C105 C104 H10C . . 120.2 ?
C104 C103 C102 . . 120.2(6) ?
C104 C103 H10D . . 119.9 ?
C102 C103 H10D . . 119.9 ?
C106 C105 C104 . . 122.2(7) ?
C106 C105 H10E . . 118.9 ?
C104 C105 H10E . . 118.9 ?
N5 C32 C37 . . 121.9(7) ?
N5 C32 C33 . . 119.3(7) ?
C37 C32 C33 . . 118.8(7) ?
C34 C33 C32 . . 119.5(7) ?
C34 C33 H33A . . 120.2 ?
C32 C33 H33A . . 120.2 ?
N5 C31 C38 . . 122.0(6) ?
N5 C31 C30 . . 118.7(6) ?
C38 C31 C30 . . 119.2(6) ?
N6 C37 C32 . . 121.4(7) ?
N6 C37 C36 . . 118.8(7) ?
C32 C37 C36 . . 119.8(7) ?
C35 C36 C37 . . 120.2(7) ?
C35 C36 H36A . . 119.9 ?
C37 C36 H36A . . 119.9 ?
C36 C35 C34 . . 120.6(8) ?
C36 C35 H35A . . 119.7 ?
C34 C35 H35A . . 119.7 ?
C33 C34 C35 . . 121.0(8) ?
C33 C34 H34A . . 119.5 ?
C35 C34 H34A . . 119.5 ?
N13 C75 C82 . . 121.5(5) ?
N13 C75 C74 . . 118.4(5) ?
C82 C75 C74 . . 120.0(5) ?
N14 C82 C75 . . 123.0(5) ?
N14 C82 C83 . . 117.6(5) ?
C75 C82 C83 . . 119.4(5) ?
C72 C73 C74 . . 120.9(5) ?
C72 C73 H73A . . 119.5 ?
C74 C73 H73A . . 119.5 ?
N16 C88 C74 . . 122.7(5) ?
N16 C88 C87 . . 117.6(5) ?
C74 C88 C87 . . 119.7(5) ?
C88 C74 C73 . . 117.9(5) ?
C88 C74 C75 . . 120.4(5) ?
C73 C74 C75 . . 121.7(5) ?
C84 C83 C87 . . 118.7(5) ?
C84 C83 C82 . . 121.6(6) ?
C87 C83 C82 . . 119.8(5) ?
N16 C71 C72 . . 124.7(5) ?
N16 C71 H71A . . 117.7 ?
C72 C71 H71A . . 117.7 ?
N13 C76 C81 . . 121.7(5) ?
N13 C76 C77 . . 118.6(6) ?
C81 C76 C77 . . 119.7(6) ?
C73 C72 C71 . . 116.8(5) ?
C73 C72 H72A . . 121.6 ?
C71 C72 H72A . . 121.6 ?
C79 C80 C81 . . 119.2(6) ?
C79 C80 H80A . . 120.4 ?
C81 C80 H80A . . 120.4 ?
C78 C77 C76 . . 118.2(6) ?
C78 C77 H77A . . 120.9 ?
C76 C77 H77A . . 120.9 ?
C80 C79 C78 . . 120.0(7) ?
C80 C79 H79A . . 120.0 ?
C78 C79 H79A . . 120.0 ?
C77 C78 C79 . . 122.4(6) ?
C77 C78 H78A . . 118.8 ?
C79 C78 H78A . . 118.8 ?
N15 C87 C83 . . 122.4(5) ?
N15 C87 C88 . . 116.9(5) ?
C83 C87 C88 . . 120.7(5) ?
C85 C84 C83 . . 118.3(6) ?
C85 C84 H84A . . 120.9 ?
C83 C84 H84A . . 120.9 ?
N15 C86 C85 . . 124.5(6) ?
N15 C86 H86A . . 117.8 ?
C85 C86 H86A . . 117.8 ?
N14 C81 C80 . . 117.7(6) ?
N14 C81 C76 . . 121.7(6) ?
C80 C81 C76 . . 120.5(6) ?
C86 C85 C84 . . 119.0(6) ?
C86 C85 H85A . . 120.5 ?
C84 C85 H85A . . 120.5 ?
C93 C91 C90 . . 119.0(4) ?
C93 C91 C92 . . 120.1(4) ?
C90 C91 C92 . . 120.9(5) ?
C48 C49 C51 . . 119.0(4) ?
C48 C49 C50 . . 121.4(4) ?
C51 C49 C50 . . 119.6(4) ?
O4 C4 O3 . . 121.1(4) ?
O4 C4 C3 . . 120.0(4) ?
O3 C4 C3 . . 118.9(4) ?
O4 C4 Zn1 . 4_575 65.5(2) ?
O3 C4 Zn1 . 4_575 55.6(2) ?
C3 C4 Zn1 . 4_575 174.5(4) ?
C52 C51 C49 . . 120.1(5) ?
C52 C51 H51A . . 120.0 ?
C49 C51 H51A . . 120.0 ?
O7 C50 O8 . . 120.7(4) ?
O7 C50 C49 . . 119.0(5) ?
O8 C50 C49 . . 120.3(4) ?
O7 C50 Zn2 . 4_575 66.8(3) ?
O8 C50 Zn2 . 4_575 54.0(2) ?
C49 C50 Zn2 . 4_575 173.3(4) ?
O9 C92 O10 . . 121.3(5) ?
O9 C92 C91 . . 121.2(5) ?
O10 C92 C91 . . 117.5(5) ?
O9 C92 Zn3 . 4_575 61.8(2) ?
O10 C92 Zn3 . 4_575 59.5(2) ?
C91 C92 Zn3 . 4_575 174.9(3) ?
C91 C90 C89 . . 120.8(5) ?
C91 C90 H90A . . 119.6 ?
C89 C90 H90A . . 119.6 ?
C47 C48 C49 . . 121.2(4) ?
C47 C48 H48A . . 119.4 ?
C49 C48 H48A . . 119.4 ?
C59 C58 C62 . . 117.4(5) ?
C59 C58 C57 . . 122.3(5) ?
C62 C58 C57 . . 120.3(5) ?
N11 C62 C58 . . 122.5(5) ?
N11 C62 C63 . . 118.0(5) ?
C58 C62 C63 . . 119.4(5) ?
N9 C68 C57 . . 122.7(5) ?
N9 C68 C67 . . 117.9(5) ?
C57 C68 C67 . . 119.4(5) ?
N10 C57 C68 . . 122.5(5) ?
N10 C57 C58 . . 117.6(5) ?
C68 C57 C58 . . 119.9(5) ?
C60 C59 C58 . . 120.0(5) ?
C60 C59 H59A . . 120.0 ?
C58 C59 H59A . . 120.0 ?
C63 C67 C66 . . 119.2(5) ?
C63 C67 C68 . . 120.1(5) ?
C66 C67 C68 . . 120.7(6) ?
N12 C63 C67 . . 122.4(5) ?
N12 C63 C62 . . 116.9(5) ?
C67 C63 C62 . . 120.7(5) ?
C64 C65 C66 . . 118.0(6) ?
C64 C65 H65A . . 121.0 ?
C66 C65 H65A . . 121.0 ?
C59 C60 C61 . . 118.2(5) ?
C59 C60 H60A . . 120.9 ?
C61 C60 H60A . . 120.9 ?
N11 C61 C60 . . 124.2(5) ?
N11 C61 H61A . . 117.9 ?
C60 C61 H61A . . 117.9 ?
C65 C66 C67 . . 118.4(6) ?
C65 C66 H66A . . 120.8 ?
C67 C66 H66A . . 120.8 ?
N9 C69 C70 . . 117.4(6) ?
N9 C69 C56 . . 121.9(6) ?
C70 C69 C56 . . 120.7(6) ?
N12 C64 C65 . . 125.4(6) ?
N12 C64 H64A . . 117.3 ?
C65 C64 H64A . . 117.3 ?
N10 C56 C55 . . 119.9(6) ?
N10 C56 C69 . . 121.6(5) ?
C55 C56 C69 . . 118.5(6) ?
C54 C55 C56 . . 119.3(6) ?
C54 C55 H55A . . 120.4 ?
C56 C55 H55A . . 120.4 ?
C70 C53 C54 . . 120.1(7) ?
C70 C53 H53A . . 119.9 ?
C54 C53 H53A . . 119.9 ?
C55 C54 C53 . . 122.2(6) ?
C55 C54 H54A . . 118.9 ?
C53 C54 H54A . . 118.9 ?
C53 C70 C69 . . 119.2(7) ?
C53 C70 H70A . . 120.4 ?
C69 C70 H70A . . 120.4 ?
O8 Zn2 O6 4_576 . 140.77(11) y
O8 Zn2 N7 4_576 . 103.00(12) y
O6 Zn2 N7 . . 106.86(12) y
O8 Zn2 N8 4_576 . 106.44(12) y
O6 Zn2 N8 . . 104.53(12) y
N7 Zn2 N8 . . 77.21(13) y
O8 Zn2 O5 4_576 . 96.08(11) y
O6 Zn2 O5 . . 60.38(10) y
N7 Zn2 O5 . . 88.50(14) y
N8 Zn2 O5 . . 155.46(12) y
O8 Zn2 O7 4_576 4_576 60.10(11) y
O6 Zn2 O7 . 4_576 97.67(11) y
N7 Zn2 O7 . 4_576 153.93(13) y
N8 Zn2 O7 . 4_576 88.38(14) y
O5 Zn2 O7 . 4_576 111.72(11) y
C45 Zn2 C50 . 4_576 119.23(13) y
O11 Zn3 O10 . 4_576 102.46(13) y
O11 Zn3 N17 . . 104.90(13) y
O10 Zn3 N17 4_576 . 151.84(13) y
O11 Zn3 N18 . . 102.19(12) y
O10 Zn3 N18 4_576 . 90.35(13) y
N17 Zn3 N18 . . 77.54(15) y
O11 Zn3 O9 . 4_576 156.60(14) y
O10 Zn3 O9 4_576 4_576 61.63(12) y
N17 Zn3 O9 . 4_576 93.89(13) y
N18 Zn3 O9 . 4_576 95.29(12) y
O11 Zn3 O12 . . 61.15(10) y
O10 Zn3 O12 4_576 . 103.70(12) y
N17 Zn3 O12 . . 95.26(13) y
N18 Zn3 O12 . . 159.91(12) y
O9 Zn3 O12 4_576 . 103.96(12) y
O3 Zn1 O1 4_576 . 152.83(14) y
O3 Zn1 N1 4_576 . 100.52(12) y
O1 Zn1 N1 . . 98.78(12) y
O3 Zn1 N2 4_576 . 102.06(12) y
O1 Zn1 N2 . . 100.73(12) y
N1 Zn1 N2 . . 77.18(15) y
O3 Zn1 O2 4_576 . 98.85(13) y
O1 Zn1 O2 . . 61.95(11) y
N1 Zn1 O2 . . 90.52(13) y
N2 Zn1 O2 . . 157.32(13) y
O3 Zn1 O4 4_576 4_576 60.91(10) y
O1 Zn1 O4 . 4_576 102.94(11) y
N1 Zn1 O4 . 4_576 157.77(11) y
N2 Zn1 O4 . 4_576 94.07(13) y
O2 Zn1 O4 . 4_576 103.76(13) y

loop_
_geom_bond_atom_site_label_1
_geom_bond_atom_site_label_2
_geom_bond_site_symmetry_2
_geom_bond_distance
_geom_bond_publ_flag
Zn1 N1 . 2.121(4) y
Zn1 N2 . 2.130(4) y
Zn1 O1 . 2.098(3) y
Zn1 O2 . 2.176(3) y
Zn1 O3 4_576 2.044(3) y
Zn1 O4 4_576 2.260(3) y
Zn2 N8 . 2.125(4) y
Zn2 N7 . 2.121(4) y
Zn2 O6 . 2.037(3) y
Zn2 O5 . 2.294(3) y
Zn2 O8 4_576 2.024(3) y
Zn2 O7 4_576 2.304(3) y
Zn3 N18 . 2.123(4) y
Zn3 N17 . 2.118(4) y
Zn3 O11 . 2.049(3) y
Zn3 O12 . 2.225(3) y
Zn3 O10 4_576 2.114(3) y
Zn3 O9 4_576 2.164(3) y
N18 C112 . 1.331(5) ?
N18 C113 . 1.332(5) ?
N1 C26 . 1.330(5) ?
N1 C9 . 1.344(5) ?
N8 C27 . 1.340(5) ?
N8 C44 . 1.341(5) ?
N7 C42 . 1.337(5) ?
N7 C43 . 1.345(5) ?
N2 C11 . 1.329(5) ?
N2 C10 . 1.359(5) ?
N17 C97 . 1.326(5) ?
N17 C114 . 1.354(5) ?
N3 C15 . 1.340(6) ?
N3 C16 . 1.353(6) ?
N20 C101 . 1.333(5) ?
N20 C102 . 1.337(6) ?
N4 C22 . 1.326(5) ?
N4 C21 . 1.345(6) ?
N19 C108 . 1.335(5) ?
N19 C107 . 1.346(6) ?
N6 C38 . 1.348(6) ?
N6 C37 . 1.353(7) ?
N5 C31 . 1.330(6) ?
N5 C32 . 1.352(7) ?
N13 C75 . 1.341(5) ?
N13 C76 . 1.369(6) ?
N16 C71 . 1.334(6) ?
N16 C88 . 1.349(6) ?
N14 C82 . 1.336(6) ?
N14 C81 . 1.360(6) ?
N15 C86 . 1.319(6) ?
N15 C87 . 1.359(5) ?
N11 C61 . 1.325(6) ?
N11 C62 . 1.343(6) ?
N10 C57 . 1.340(5) ?
N10 C56 . 1.350(6) ?
N12 C64 . 1.322(6) ?
N12 C63 . 1.353(5) ?
N9 C68 . 1.330(6) ?
N9 C69 . 1.363(6) ?
O6 C45 . 1.267(5) ?
O5 C45 . 1.243(5) ?
O1 C8 . 1.275(5) ?
O2 C8 . 1.240(5) ?
O11 C96 . 1.263(5) ?
O12 C96 . 1.249(4) ?
O10 C92 . 1.267(5) ?
O3 C4 . 1.263(5) ?
O10 Zn3 4_575 2.114(3) ?
O3 Zn1 4_575 2.044(3) ?
O9 Zn3 4_575 2.164(3) ?
O4 Zn1 4_575 2.260(3) ?
O8 Zn2 4_575 2.024(3) ?
O7 Zn2 4_575 2.304(3) ?
O9 C92 . 1.248(5) ?
O4 C4 . 1.251(4) ?
O8 C50 . 1.258(5) ?
O7 C50 . 1.251(5) ?
C46 C47 . 1.383(5) ?
C46 C52 . 1.387(5) ?
C46 C45 . 1.506(5) ?
C52 C51 . 1.385(5) ?
C52 H52A . 0.9300 ?
C45 Zn2 . 2.482(5) ?
C47 C48 . 1.374(5) ?
C47 H47A . 0.9300 ?
C8 C7 . 1.514(6) ?
C8 Zn1 . 2.439(5) ?
C7 C6 . 1.369(5) ?
C7 C1 . 1.388(5) ?
C1 C2 . 1.369(5) ?
C1 H1A . 0.9300 ?
C10 C14 . 1.371(6) ?
C10 C9 . 1.457(5) ?
C5 C3 . 1.379(5) ?
C5 C6 . 1.385(5) ?
C5 H5B . 0.9300 ?
C114 C100 . 1.383(6) ?
C114 C113 . 1.470(5) ?
C9 C23 . 1.390(6) ?
C3 C2 . 1.373(5) ?
C3 C4 . 1.493(5) ?
C6 H6B . 0.9300 ?
C113 C109 . 1.392(6) ?
C14 C13 . 1.402(5) ?
C14 C15 . 1.463(6) ?
C100 C99 . 1.405(5) ?
C100 C101 . 1.473(6) ?
C112 C111 . 1.383(6) ?
C112 H11B . 0.9300 ?
C13 C12 . 1.370(6) ?
C13 H13B . 0.9300 ?
C12 C11 . 1.394(6) ?
C12 H12B . 0.9300 ?
C99 C98 . 1.370(6) ?
C99 H99A . 0.9300 ?
C11 H11C . 0.9300 ?
C97 C98 . 1.392(6) ?
C97 H97A . 0.9300 ?
C98 H98A . 0.9300 ?
C96 C95 . 1.495(5) ?
C96 Zn3 . 2.463(5) ?
C16 C17 . 1.414(7) ?
C16 C21 . 1.419(6) ?
C15 C22 . 1.437(6) ?
C101 C108 . 1.424(6) ?
C89 C95 . 1.376(5) ?
C89 C90 . 1.388(5) ?
C89 H89A . 0.9300 ?
C95 C94 . 1.375(5) ?
C2 H2A . 0.9300 ?
C20 C19 . 1.343(7) ?
C20 C21 . 1.410(7) ?
C20 H20B . 0.9300 ?
C23 C24 . 1.408(5) ?
C23 C22 . 1.458(6) ?
C109 C110 . 1.409(5) ?
C109 C108 . 1.444(6) ?
C44 C30 . 1.398(6) ?
C44 C43 . 1.468(5) ?
C26 C25 . 1.389(6) ?
C26 H26A . 0.9300 ?
C94 C93 . 1.379(5) ?
C94 H94A . 0.9300 ?
C17 C18 . 1.373(7) ?
C17 H17A . 0.9300 ?
C102 C103 . 1.408(7) ?
C102 C107 . 1.424(7) ?
C107 C106 . 1.423(7) ?
C106 C105 . 1.329(8) ?
C106 H10B . 0.9300 ?
C93 C91 . 1.378(6) ?
C93 H93A . 0.9300 ?
C43 C39 . 1.386(6) ?
C110 C111 . 1.354(6) ?
C110 H11D . 0.9300 ?
C24 C25 . 1.371(6) ?
C24 H24A . 0.9300 ?
C25 H25A . 0.9300 ?
C111 H11E . 0.9300 ?
C28 C29 . 1.348(7) ?
C28 C27 . 1.384(6) ?
C28 H28A . 0.9300 ?
C27 H27A . 0.9300 ?
C41 C40 . 1.360(7) ?
C41 C42 . 1.391(7) ?
C41 H41A . 0.9300 ?
C30 C29 . 1.405(6) ?
C30 C31 . 1.456(6) ?
C29 H29A . 0.9300 ?
C39 C40 . 1.386(6) ?
C39 C38 . 1.466(6) ?
C19 C18 . 1.415(7) ?
C19 H19B . 0.9300 ?
C40 H40A . 0.9300 ?
C18 H18A . 0.9300 ?
C42 H42A . 0.9300 ?
C38 C31 . 1.419(5) ?
C104 C103 . 1.369(7) ?
C104 C105 . 1.413(8) ?
C104 H10C . 0.9300 ?
C103 H10D . 0.9300 ?
C105 H10E . 0.9300 ?
C32 C37 . 1.412(6) ?
C32 C33 . 1.424(7) ?
C33 C34 . 1.363(8) ?
C33 H33A . 0.9300 ?
C37 C36 . 1.415(7) ?
C36 C35 . 1.344(8) ?
C36 H36A . 0.9300 ?
C35 C34 . 1.417(7) ?
C35 H35A . 0.9300 ?
C34 H34A . 0.9300 ?
C75 C82 . 1.416(6) ?
C75 C74 . 1.458(6) ?
C82 C83 . 1.463(6) ?
C73 C72 . 1.361(6) ?
C73 C74 . 1.391(6) ?
C73 H73A . 0.9300 ?
C88 C74 . 1.390(5) ?
C88 C87 . 1.461(6) ?
C83 C84 . 1.397(6) ?
C83 C87 . 1.398(6) ?
C71 C72 . 1.397(6) ?
C71 H71A . 0.9300 ?
C76 C81 . 1.412(7) ?
C76 C77 . 1.417(6) ?
C72 H72A . 0.9300 ?
C80 C79 . 1.377(6) ?
C80 C81 . 1.406(7) ?
C80 H80A . 0.9300 ?
C77 C78 . 1.369(8) ?
C77 H77A . 0.9300 ?
C79 C78 . 1.408(8) ?
C79 H79A . 0.9300 ?
C78 H78A . 0.9300 ?
C84 C85 . 1.380(6) ?
C84 H84A . 0.9300 ?
C86 C85 . 1.378(7) ?
C86 H86A . 0.9300 ?
C85 H85A . 0.9300 ?
C91 C90 . 1.381(5) ?
C91 C92 . 1.499(6) ?
C49 C48 . 1.385(5) ?
C49 C51 . 1.391(5) ?
C49 C50 . 1.500(6) ?
C51 H51A . 0.9300 ?
C90 H90A . 0.9300 ?
C48 H48A . 0.9300 ?
C58 C59 . 1.407(6) ?
C58 C62 . 1.407(5) ?
C58 C57 . 1.455(6) ?
C62 C63 . 1.458(6) ?
C68 C57 . 1.412(6) ?
C68 C67 . 1.471(6) ?
C59 C60 . 1.357(6) ?
C59 H59A . 0.9300 ?
C67 C63 . 1.388(6) ?
C67 C66 . 1.391(6) ?
C65 C64 . 1.374(7) ?
C65 C66 . 1.382(6) ?
C65 H65A . 0.9300 ?
C60 C61 . 1.392(6) ?
C60 H60A . 0.9300 ?
C61 H61A . 0.9300 ?
C66 H66A . 0.9300 ?
C69 C70 . 1.404(8) ?
C69 C56 . 1.422(7) ?
C64 H64A . 0.9300 ?
C56 C55 . 1.419(6) ?
C55 C54 . 1.352(7) ?
C55 H55A . 0.9300 ?
C53 C70 . 1.366(7) ?
C53 C54 . 1.409(8) ?
C53 H53A . 0.9300 ?
C54 H54A . 0.9300 ?
C70 H70A . 0.9300 ?

loop_
_geom_hbond_atom_site_label_D
_geom_hbond_atom_site_label_H
_geom_hbond_atom_site_label_A
_geom_hbond_site_symmetry_A
_geom_hbond_distance_DH
_geom_hbond_distance_HA
_geom_hbond_distance_DA
_geom_hbond_angle_DHA
C5 H5B O5 1_454 0.93 2.42 3.238(6) 147
C112 H11B O3 1_656 0.93 2.31 2.993(6) 130
C26 H26A O11 4_475 0.93 2.42 3.003(6) 120
C48 H48A O12 4_475 0.93 2.51 3.340(6) 149
C52 H52A O4 1_656 0.93 2.52 3.345(6) 147
C55 H55A N15 1_455 0.93 2.60 3.525(8) 171
C60 H60A O1 3_665 0.93 2.56 3.388(6) 149
C72 H72A O9 . 0.93 2.57 3.455(6) 158
C80 H80A O10 2_845 0.93 2.58 3.433(7) 152
C89 H89A O7 4_676 0.93 2.41 3.219(7) 145
